data_7058375
loop_
_publ_author_name
'Zhang, Jie'
'Gao, Lingling'
'Wang, Yang'
'Zhai, Lijun'
'Wang, Xiaoqing'
'Niu, Xiaoyan'
'Hu, Tuoping'

_publ_section_title
;
 Fluorescence sensing and magnetic properties of three coordination
 polymers based on 6-(3,5-dicarboxylphenyl)nicotinic acid and
 pyridine/imidazole linkers
;
_journal_issue 24
_journal_name_full 'New Journal of Chemistry'
_journal_page_first 9376
_journal_paper_doi 10.1039/C9NJ00682F
_journal_volume 43
_journal_year 2019
_chemical_formula_moiety 'C24 H15 N3 Ni O6'
_chemical_formula_sum 'C24 H15 N3 Ni O6'
_chemical_formula_weight 500.10
_space_group_crystal_system monoclinic
_space_group_IT_number 13
_space_group_name_Hall '-P 2yc'
_space_group_name_H-M_alt 'P 1 2/c 1'
_symmetry_space_group_name_Hall '-P 2yc'
_symmetry_space_group_name_H-M 'P 1 2/c 1'
_atom_sites_solution_hydrogens geom
_audit_creation_date 2017-09-16
_audit_creation_method
;
Olex2 1.2-beta
(compiled 2017.08.10 svn.r3458 for OlexSys, GUI svn.r5381)
;
_audit_update_record
;
2018-12-21 deposited with the CCDC.    2019-04-30 downloaded from the CCDC.
;
_cell_angle_alpha 90
_cell_angle_beta 93.663(2)
_cell_angle_gamma 90
_cell_formula_units_Z 4
_cell_length_a 11.2448(14)
_cell_length_b 10.0674(13)
_cell_length_c 24.394(3)
_cell_measurement_reflns_used 1142
_cell_measurement_temperature 293
_cell_measurement_theta_max 20.72
_cell_measurement_theta_min 2.55
_cell_volume 2755.9(6)
_computing_molecular_graphics 'Olex2 (Dolomanov et al., 2009)'
_computing_publication_material 'Olex2 (Dolomanov et al., 2009)'
_computing_structure_refinement 'ShelXL (Sheldrick, 2015)'
_diffrn_ambient_temperature 293
_diffrn_measured_fraction_theta_full 0.999
_diffrn_measured_fraction_theta_max 0.999
_diffrn_measurement_device_type 'CCD area detector'
_diffrn_measurement_method 'phi and omega scans'
_diffrn_radiation_monochromator graphite
_diffrn_radiation_type MoK\a
_diffrn_radiation_wavelength 0.71073
_diffrn_reflns_av_R_equivalents 0.1027
_diffrn_reflns_av_unetI/netI 0.1265
_diffrn_reflns_Laue_measured_fraction_full 0.999
_diffrn_reflns_Laue_measured_fraction_max 0.999
_diffrn_reflns_limit_h_max 13
_diffrn_reflns_limit_h_min -13
_diffrn_reflns_limit_k_max 12
_diffrn_reflns_limit_k_min -7
_diffrn_reflns_limit_l_max 28
_diffrn_reflns_limit_l_min -29
_diffrn_reflns_number 14763
_diffrn_reflns_point_group_measured_fraction_full 0.999
_diffrn_reflns_point_group_measured_fraction_max 0.999
_diffrn_reflns_theta_full 25.242
_diffrn_reflns_theta_max 25.682
_diffrn_reflns_theta_min 1.673
_exptl_absorpt_coefficient_mu 0.742
_exptl_absorpt_correction_T_max 0.7454
_exptl_absorpt_correction_T_min 0.6243
_exptl_absorpt_correction_type multi-scan
_exptl_absorpt_process_details
'SADABS-2012/1 (Bruker,2012) was used for absorption correction. wR2(int) was 0.0813 before and 0.0573 after correction. The Ratio of minimum to maximum transmission is 0.8375. The \l/2 correction factor is 0.0015.'
_exptl_crystal_colour colourless
_exptl_crystal_colour_primary colourless
_exptl_crystal_density_diffrn 1.205
_exptl_crystal_description block
_exptl_crystal_F_000 1024
_refine_diff_density_max 0.568
_refine_diff_density_min -0.569
_refine_diff_density_rms 0.076
_refine_ls_extinction_method none
_refine_ls_goodness_of_fit_ref 0.909
_refine_ls_hydrogen_treatment constr
_refine_ls_matrix_type full
_refine_ls_number_parameters 363
_refine_ls_number_reflns 5237
_refine_ls_number_restraints 177
_refine_ls_restrained_S_all 0.912
_refine_ls_R_factor_all 0.1241
_refine_ls_R_factor_gt 0.0569
_refine_ls_shift/su_max 0.000
_refine_ls_shift/su_mean 0.000
_refine_ls_structure_factor_coef Fsqd
_refine_ls_weighting_details 'w=1/[\s^2^(Fo^2^)+(0.0599P)^2^] where P=(Fo^2^+2Fc^2^)/3'
_refine_ls_weighting_scheme calc
_refine_ls_wR_factor_gt 0.1174
_refine_ls_wR_factor_ref 0.1414
_reflns_Friedel_coverage 0.000
_reflns_number_gt 2712
_reflns_number_total 5237
_reflns_threshold_expression 'I > 2\s(I)'
_cod_data_source_file c9nj00682f2.cif
_cod_data_source_block p_sq
_cod_depositor_comments 'Adding full bibliography for 7058375--7058377.cif.'
_cod_database_code 7058375
_shelx_shelxl_version_number 2016/6
_shelx_space_group_comment
;
The symmetry employed for this shelxl refinement is uniquely defined
by the following loop, which should always be used as a source of
symmetry information in preference to the above space-group names.
They are only intended as comments.
;
_olex2_refinement_description
;
1. Fixed Uiso
 At 1.2 times of:
  All C(H) groups, All C(H,H) groups
 At 1.5 times of:
  All O(H) groups
2. Uiso/Uaniso restraints and constraints
Uanis(O6) \\sim Ueq, Uanis(C13) \\sim Ueq, Uanis(N3) \\sim Ueq, Uanis(C12)
\\sim Ueq, Uanis(C11) \\sim Ueq, Uanis(C11A) \\sim Ueq, Uanis(N3A) \\sim Ueq,
Uanis(C12A) \\sim Ueq, Uanis(C13A) \\sim Ueq, Uanis(O6A) \\sim Ueq: with sigma
of 0.01 and sigma for terminal atoms of 0.02
3. Rigid body (RIGU) restrains
 O5, O6, C13, N3, C14, C15, C9, C12, C11, C11A, N3A, C12A, C13A, O6A
 with sigma for 1-2 distances of 0.004 and sigma for 1-3 distances of 0.004
 O4A, O4, C5
 with sigma for 1-2 distances of 0.004 and sigma for 1-3 distances of 0.004
4. Others
 Fixed Sof: O4(0.5) H4(0.5) O6(0.5) C13(0.5) N3(0.5) H14(0.5) H14A(0.5)
 C12(0.5) C11(0.5) H11(0.5) C11A(0.5) H11A(0.5) N3A(0.5) C12A(0.5) C13A(0.5)
 O6A(0.5) H6A(0.5) O4A(0.5)
5.a Aromatic/amide H refined with riding coordinates:
 C3(H3), C6(H6), C8(H8), C18(H18), C22(H22), C19(H19), C14(H14), C14(H14A),
 C15(H15), C16(H16), C21(H21), C24(H24), C17(H17), C25(H25), C11(H11),
 C11A(H11A)
5.b Idealised tetrahedral OH refined as rotating group:
 O4(H4), O6A(H6A)
;
_olex2_submission_special_instructions 'No special instructions were received'

loop_
_space_group_symop_operation_xyz
'x, y, z'
'-x, y, -z+1/2'
'-x, -y, -z'
'x, -y, z-1/2'

loop_
_atom_site_label
_atom_site_type_symbol
_atom_site_fract_x
_atom_site_fract_y
_atom_site_fract_z
_atom_site_U_iso_or_equiv
_atom_site_adp_type
_atom_site_occupancy
_atom_site_site_symmetry_order
_atom_site_calc_flag
_atom_site_refinement_flags_posn
_atom_site_refinement_flags_adp
_atom_site_refinement_flags_occupancy
_atom_site_disorder_assembly
_atom_site_disorder_group
Ni1 Ni 0.15982(5) 0.73492(5) 0.13304(2) 0.02657(19) Uani 1 1 d . . . . .
O1 O 0.1661(3) -0.1527(3) 0.20870(12) 0.0380(8) Uani 1 1 d . . . . .
O5 O 0.1520(3) 0.2785(3) 0.54825(12) 0.0416(8) Uani 1 1 d . U . . .
O3 O 0.1608(3) 0.5535(3) 0.17120(13) 0.0360(8) Uani 1 1 d . . . . .
O2 O 0.1574(3) -0.0586(3) 0.12741(13) 0.0370(8) Uani 1 1 d . . . . .
O4 O 0.2060(11) 0.4080(13) 0.1069(5) 0.071(4) Uani 0.5 1 d . U P A 1
H4 H 0.189044 0.465772 0.084076 0.106 Uiso 0.5 1 calc GR . P A 1
O6 O 0.2273(9) 0.4745(7) 0.5231(3) 0.071(3) Uani 0.5 1 d . U P B 1
N1 N 0.3453(3) 0.7357(4) 0.13401(16) 0.0380(10) Uani 1 1 d . . . . .
N2 N 0.9756(3) 0.7372(3) 0.13121(15) 0.0322(9) Uani 1 1 d . . . . .
C23 C 0.5952(4) 0.7438(5) 0.1343(2) 0.0410(12) Uani 1 1 d . . . . .
C13 C 0.1842(12) 0.3583(16) 0.5124(7) 0.039(3) Uani 0.5 1 d . U P B 1
C2 C 0.1605(4) 0.0858(4) 0.20477(19) 0.0303(11) Uani 1 1 d . . . . .
N3 N 0.2058(9) 0.3766(9) 0.3602(4) 0.043(2) Uani 0.5 1 d . U P B 1
C3 C 0.1603(4) 0.1950(4) 0.17121(19) 0.0352(12) Uani 1 1 d . . . . .
H3 H 0.160380 0.182495 0.133440 0.042 Uiso 1 1 calc R . . . .
C7 C 0.1594(4) 0.2313(4) 0.28369(18) 0.0343(11) Uani 1 1 d . . . . .
C4 C 0.1601(4) 0.3227(4) 0.19153(19) 0.0342(12) Uani 1 1 d . . . . .
C6 C 0.1593(4) 0.3410(4) 0.24865(18) 0.0333(12) Uani 1 1 d . . . . .
H6 H 0.158739 0.426447 0.263143 0.040 Uiso 1 1 calc R . . . .
C5 C 0.1605(5) 0.4393(5) 0.1539(2) 0.0492(15) Uani 1 1 d . U . . .
C8 C 0.1601(4) 0.1032(4) 0.26129(19) 0.0329(12) Uani 1 1 d . . . . .
H8 H 0.160212 0.029569 0.284306 0.039 Uiso 1 1 calc R . . . .
C1 C 0.1615(4) -0.0500(4) 0.17858(19) 0.0254(11) Uani 1 1 d . . . . .
C18 C 0.9203(5) 0.6991(5) 0.1754(2) 0.0440(13) Uani 1 1 d . . . . .
H18 H 0.966370 0.668567 0.205854 0.053 Uiso 1 1 calc R . . . .
C22 C 0.9061(4) 0.7791(5) 0.0885(2) 0.0463(14) Uani 1 1 d . . . . .
H22 H 0.942005 0.805911 0.057063 0.056 Uiso 1 1 calc R . . . .
C19 C 0.7975(4) 0.7027(5) 0.1782(2) 0.0451(14) Uani 1 1 d . . . . .
H19 H 0.763258 0.676574 0.210194 0.054 Uiso 1 1 calc R . . . .
C20 C 0.7267(4) 0.7450(4) 0.13368(19) 0.0345(11) Uani 1 1 d . . . . .
C14 C 0.1489(5) 0.1876(5) 0.4375(2) 0.0545(16) Uani 1 1 d . U . . .
H14 H 0.127806 0.124563 0.463012 0.065 Uiso 0.5 1 calc R . P C 1
H14A H 0.159480 0.122022 0.464220 0.065 Uiso 0.5 1 calc R . P D 2
C15 C 0.1492(6) 0.1565(5) 0.3822(2) 0.0580(17) Uani 1 1 d . U . . .
H15 H 0.142403 0.068281 0.371181 0.070 Uiso 1 1 calc R . . . .
C9 C 0.1591(4) 0.2531(4) 0.34391(18) 0.0380(12) Uani 1 1 d . U . . .
C12 C 0.1803(11) 0.3132(17) 0.4535(7) 0.029(3) Uani 0.5 1 d . U P B 1
C16 C 0.4128(5) 0.6599(6) 0.1665(2) 0.0690(19) Uani 1 1 d . . . . .
H16 H 0.376004 0.602453 0.189999 0.083 Uiso 1 1 calc R . . . .
C21 C 0.7849(5) 0.7847(5) 0.0885(2) 0.0536(15) Uani 1 1 d . . . . .
H21 H 0.741025 0.815782 0.057514 0.064 Uiso 1 1 calc R . . . .
C24 C 0.5365(6) 0.6606(7) 0.1678(3) 0.083(2) Uani 1 1 d . . . . .
H24 H 0.579853 0.603989 0.191640 0.100 Uiso 1 1 calc R . . . .
C17 C 0.4004(5) 0.8137(6) 0.1015(3) 0.078(2) Uani 1 1 d . . . . .
H17 H 0.354738 0.867757 0.077514 0.094 Uiso 1 1 calc R . . . .
C25 C 0.5225(5) 0.8206(6) 0.1007(3) 0.080(2) Uani 1 1 d . . . . .
H25 H 0.556121 0.879257 0.076614 0.096 Uiso 1 1 calc R . . . .
C11 C 0.2088(11) 0.4026(11) 0.4134(4) 0.048(3) Uani 0.5 1 d . U P B 1
H11 H 0.231911 0.487557 0.424665 0.058 Uiso 0.5 1 calc R . P B 1
C11A C 0.1171(12) 0.4041(11) 0.4114(5) 0.055(3) Uani 0.5 1 d . U P B 2
H11A H 0.100675 0.491092 0.421302 0.066 Uiso 0.5 1 calc R . P B 2
N3A N 0.1233(10) 0.3775(9) 0.3580(4) 0.052(3) Uani 0.5 1 d . U P B 2
C12A C 0.1329(12) 0.3148(18) 0.4514(7) 0.033(3) Uani 0.5 1 d . U P B 2
C13A C 0.1306(12) 0.3530(16) 0.5116(7) 0.044(3) Uani 0.5 1 d . U P B 2
O6A O 0.1011(12) 0.4765(9) 0.5186(4) 0.107(4) Uani 0.5 1 d . U P B 2
H6A H 0.153976 0.514151 0.537366 0.160 Uiso 0.5 1 calc GR . P B 2
O4A O 0.1219(11) 0.4110(13) 0.1028(5) 0.084(5) Uani 0.5 1 d . U P A 2

loop_
_atom_site_aniso_label
_atom_site_aniso_U_11
_atom_site_aniso_U_22
_atom_site_aniso_U_33
_atom_site_aniso_U_23
_atom_site_aniso_U_13
_atom_site_aniso_U_12
Ni1 0.0368(3) 0.0218(3) 0.0212(3) -0.0016(3) 0.0031(2) 0.0006(3)
O1 0.065(2) 0.0237(18) 0.0253(19) 0.0039(14) 0.0048(17) 0.0010(16)
O5 0.061(2) 0.047(2) 0.0170(18) 0.0028(15) 0.0052(16) -0.0038(17)
O3 0.051(2) 0.0210(18) 0.036(2) -0.0019(14) 0.0043(17) -0.0002(15)
O2 0.059(2) 0.0314(18) 0.021(2) -0.0009(14) 0.0058(17) 0.0042(16)
O4 0.151(12) 0.034(5) 0.031(6) 0.008(4) 0.027(7) 0.018(8)
O6 0.152(8) 0.045(4) 0.020(4) -0.013(3) 0.028(5) -0.030(5)
N1 0.041(2) 0.038(2) 0.036(3) 0.007(2) 0.004(2) 0.002(2)
N2 0.043(2) 0.031(2) 0.023(2) 0.0009(18) 0.0046(18) -0.0002(19)
C23 0.037(3) 0.047(3) 0.040(3) 0.007(3) 0.009(2) 0.004(3)
C13 0.052(8) 0.037(5) 0.030(5) -0.007(3) 0.014(6) -0.001(5)
C2 0.048(3) 0.021(2) 0.023(3) -0.0020(19) 0.004(2) -0.003(2)
N3 0.078(6) 0.032(4) 0.019(4) -0.005(3) 0.011(5) -0.006(4)
C3 0.062(4) 0.023(3) 0.021(3) -0.0034(19) 0.007(2) -0.002(2)
C7 0.055(3) 0.027(3) 0.021(3) -0.003(2) 0.002(2) 0.000(2)
C4 0.054(3) 0.026(3) 0.022(3) 0.007(2) 0.001(2) 0.000(2)
C6 0.056(3) 0.021(2) 0.024(3) -0.001(2) 0.002(2) -0.005(2)
C5 0.092(5) 0.029(3) 0.026(3) 0.002(2) 0.008(3) -0.001(3)
C8 0.048(3) 0.026(3) 0.025(3) -0.002(2) 0.000(2) -0.001(2)
C1 0.034(3) 0.022(2) 0.021(3) -0.0009(19) 0.005(2) -0.002(2)
C18 0.048(3) 0.059(4) 0.024(3) -0.001(2) -0.003(3) -0.003(3)
C22 0.042(3) 0.060(4) 0.037(3) 0.020(3) 0.005(3) 0.012(3)
C19 0.035(3) 0.063(4) 0.039(4) -0.004(3) 0.010(3) -0.007(3)
C20 0.036(3) 0.034(3) 0.033(3) 0.002(2) 0.001(2) 0.001(2)
C14 0.112(5) 0.030(3) 0.023(3) -0.003(2) 0.008(3) -0.007(3)
C15 0.122(5) 0.030(3) 0.023(3) -0.002(2) 0.005(3) -0.006(3)
C9 0.065(3) 0.025(2) 0.023(3) 0.0011(19) 0.005(2) 0.009(2)
C12 0.038(8) 0.028(4) 0.020(4) -0.003(3) 0.006(6) 0.000(5)
C16 0.047(4) 0.106(5) 0.054(4) 0.034(4) 0.007(3) -0.006(4)
C21 0.041(3) 0.078(4) 0.043(4) 0.020(3) 0.005(3) 0.010(3)
C24 0.052(4) 0.120(6) 0.075(5) 0.052(4) -0.010(4) 0.008(4)
C17 0.051(4) 0.096(5) 0.087(6) 0.052(4) 0.001(4) -0.006(4)
C25 0.049(4) 0.098(5) 0.095(6) 0.059(4) 0.016(4) 0.001(4)
C11 0.083(7) 0.037(5) 0.024(4) -0.001(3) 0.004(5) -0.017(5)
C11A 0.092(8) 0.037(5) 0.035(4) -0.001(4) 0.004(6) 0.013(6)
N3A 0.094(7) 0.032(4) 0.030(4) -0.006(3) 0.005(6) 0.012(5)
C12A 0.047(8) 0.032(4) 0.021(4) -0.005(3) 0.000(6) 0.003(6)
C13A 0.063(8) 0.041(5) 0.028(4) -0.006(4) 0.004(6) 0.003(6)
O6A 0.226(11) 0.054(5) 0.038(6) -0.016(4) -0.010(7) 0.047(7)
O4A 0.195(14) 0.034(6) 0.019(5) 0.005(4) -0.013(8) -0.023(9)

loop_
_atom_type_symbol
_atom_type_description
_atom_type_scat_dispersion_real
_atom_type_scat_dispersion_imag
_atom_type_scat_source
C C 0.0033 0.0016 'International Tables Vol C Tables 4.2.6.8 and 6.1.1.4'
H H 0.0000 0.0000 'International Tables Vol C Tables 4.2.6.8 and 6.1.1.4'
N N 0.0061 0.0033 'International Tables Vol C Tables 4.2.6.8 and 6.1.1.4'
Ni Ni 0.3393 1.1124 'International Tables Vol C Tables 4.2.6.8 and 6.1.1.4'
O O 0.0106 0.0060 'International Tables Vol C Tables 4.2.6.8 and 6.1.1.4'

loop_
_geom_angle_atom_site_label_1
_geom_angle_atom_site_label_2
_geom_angle_atom_site_label_3
_geom_angle
_geom_angle_site_symmetry_1
_geom_angle_site_symmetry_3
O1 Ni1 C1 31.32(12) 1_565 1_565
O5 Ni1 O1 152.19(12) 4_565 1_565
O5 Ni1 O2 89.98(12) 4_565 1_565
O5 Ni1 N1 89.44(14) 4_565 .
O5 Ni1 N2 90.03(14) 4_565 1_455
O5 Ni1 C1 120.87(14) 4_565 1_565
O3 Ni1 O1 94.56(11) . 1_565
O3 Ni1 O5 113.24(12) . 4_565
O3 Ni1 O2 156.73(12) . 1_565
O3 Ni1 N1 91.26(14) . .
O3 Ni1 N2 89.77(13) . 1_455
O3 Ni1 C1 125.86(13) . 1_565
O2 Ni1 O1 62.21(11) 1_565 1_565
O2 Ni1 N1 90.35(14) 1_565 .
O2 Ni1 C1 30.89(12) 1_565 1_565
N1 Ni1 O1 90.59(14) . 1_565
N1 Ni1 C1 90.75(15) . 1_565
N2 Ni1 O1 89.46(13) 1_455 1_565
N2 Ni1 O2 88.76(13) 1_455 1_565
N2 Ni1 N1 178.97(15) 1_455 .
N2 Ni1 C1 88.75(14) 1_455 1_565
C1 O1 Ni1 86.2(3) . 1_545
C13 O5 Ni1 137.8(8) . 4_566
C5 O3 Ni1 132.8(3) . .
C1 O2 Ni1 90.2(2) . 1_545
C5 O4 H4 109.5 . .
C16 N1 Ni1 123.1(4) . .
C17 N1 Ni1 120.7(4) . .
C17 N1 C16 116.2(5) . .
C18 N2 Ni1 119.8(3) . 1_655
C22 N2 Ni1 123.9(3) . 1_655
C22 N2 C18 116.3(4) . .
C24 C23 C20 122.1(5) . .
C25 C23 C20 123.5(5) . .
C25 C23 C24 114.4(5) . .
O5 C13 O6 124.2(14) . .
O5 C13 C12 118.6(13) . .
O6 C13 C12 117.1(13) . .
C3 C2 C8 119.4(4) . .
C3 C2 C1 118.3(4) . .
C8 C2 C1 122.3(4) . .
C11 N3 C9 116.2(8) . .
C2 C3 H3 118.9 . .
C2 C3 C4 122.2(4) . .
C4 C3 H3 118.9 . .
C6 C7 C8 119.3(4) . .
C6 C7 C9 119.2(4) . .
C8 C7 C9 121.5(4) . .
C3 C4 C6 118.6(4) . .
C3 C4 C5 120.8(4) . .
C6 C4 C5 120.5(4) . .
C7 C6 C4 120.2(4) . .
C7 C6 H6 119.9 . .
C4 C6 H6 119.9 . .
O3 C5 O4 122.1(7) . .
O3 C5 C4 121.7(5) . .
O3 C5 O4A 121.4(7) . .
O4 C5 C4 111.2(7) . .
O4A C5 C4 113.3(7) . .
C2 C8 C7 120.2(4) . .
C2 C8 H8 119.9 . .
C7 C8 H8 119.9 . .
O1 C1 Ni1 62.5(2) . 1_545
O1 C1 C2 119.6(4) . .
O2 C1 Ni1 58.9(2) . 1_545
O2 C1 O1 121.4(4) . .
O2 C1 C2 119.0(4) . .
C2 C1 Ni1 177.8(3) . 1_545
N2 C18 H18 118.4 . .
N2 C18 C19 123.2(5) . .
C19 C18 H18 118.4 . .
N2 C22 H22 118.3 . .
N2 C22 C21 123.4(5) . .
C21 C22 H22 118.3 . .
C18 C19 H19 120.1 . .
C20 C19 C18 119.9(5) . .
C20 C19 H19 120.1 . .
C19 C20 C23 121.3(4) . .
C19 C20 C21 116.2(4) . .
C21 C20 C23 122.5(4) . .
C15 C14 H14 120.9 . .
C15 C14 H14A 120.9 . .
C12 C14 H14 120.9 . .
C12 C14 C15 118.2(8) . .
C12A C14 H14A 120.9 . .
C12A C14 C15 118.2(9) . .
C14 C15 H15 119.5 . .
C9 C15 C14 120.9(5) . .
C9 C15 H15 119.5 . .
N3 C9 C7 112.9(5) . .
C15 C9 N3 119.1(6) . .
C15 C9 C7 125.5(4) . .
C15 C9 N3A 116.4(6) . .
N3A C9 C7 113.8(6) . .
C14 C12 C13 123.0(14) . .
C14 C12 C11 118.0(14) . .
C11 C12 C13 119.0(14) . .
N1 C16 H16 118.2 . .
N1 C16 C24 123.5(5) . .
C24 C16 H16 118.2 . .
C22 C21 C20 120.9(5) . .
C22 C21 H21 119.5 . .
C20 C21 H21 119.5 . .
C23 C24 C16 120.6(5) . .
C23 C24 H24 119.7 . .
C16 C24 H24 119.7 . .
N1 C17 H17 118.2 . .
N1 C17 C25 123.7(5) . .
C25 C17 H17 118.2 . .
C23 C25 C17 121.6(5) . .
C23 C25 H25 119.2 . .
C17 C25 H25 119.2 . .
N3 C11 C12 124.9(12) . .
N3 C11 H11 117.5 . .
C12 C11 H11 117.5 . .
N3A C11A H11A 117.7 . .
C12A C11A H11A 117.7 . .
C12A C11A N3A 124.6(13) . .
C11A N3A C9 117.6(9) . .
C14 C12A C13A 119.9(14) . .
C11A C12A C14 118.2(15) . .
C11A C12A C13A 121.9(15) . .
O5 C13A C12A 123.8(15) . .
O5 C13A O6A 123.4(15) . .
O6A C13A C12A 112.8(14) . .
C13A O6A H6A 109.5 . .

loop_
_geom_bond_atom_site_label_1
_geom_bond_atom_site_label_2
_geom_bond_distance
_geom_bond_site_symmetry_2
Ni1 O1 2.162(3) 1_565
Ni1 O5 2.069(3) 4_565
Ni1 O3 2.049(3) .
Ni1 O2 2.084(3) 1_565
Ni1 N1 2.085(4) .
Ni1 N2 2.070(4) 1_455
Ni1 C1 2.433(4) 1_565
O1 C1 1.268(5) .
O5 C13 1.258(15) .
O5 C13A 1.179(16) .
O3 C5 1.225(5) .
O2 C1 1.249(5) .
O4 H4 0.8200 .
O4 C5 1.321(12) .
O6 C13 1.287(16) .
N1 C16 1.307(6) .
N1 C17 1.300(6) .
N2 C18 1.335(5) .
N2 C22 1.329(5) .
C23 C20 1.480(6) .
C23 C24 1.369(7) .
C23 C25 1.361(7) .
C13 C12 1.50(2) .
C2 C3 1.371(6) .
C2 C8 1.390(6) .
C2 C1 1.509(5) .
N3 C9 1.397(10) .
N3 C11 1.322(13) .
C3 H3 0.9300 .
C3 C4 1.378(6) .
C7 C6 1.397(6) .
C7 C8 1.400(5) .
C7 C9 1.486(6) .
C4 C6 1.406(6) .
C4 C5 1.491(6) .
C6 H6 0.9300 .
C5 O4A 1.324(12) .
C8 H8 0.9300 .
C18 H18 0.9300 .
C18 C19 1.387(6) .
C22 H22 0.9300 .
C22 C21 1.364(6) .
C19 H19 0.9300 .
C19 C20 1.373(6) .
C20 C21 1.377(6) .
C14 H14 0.9300 .
C14 H14A 0.9300 .
C14 C15 1.384(6) .
C14 C12 1.363(18) .
C14 C12A 1.340(18) .
C15 H15 0.9300 .
C15 C9 1.358(6) .
C9 N3A 1.367(10) .
C12 C11 1.383(19) .
C16 H16 0.9300 .
C16 C24 1.390(8) .
C21 H21 0.9300 .
C24 H24 0.9300 .
C17 H17 0.9300 .
C17 C25 1.376(7) .
C25 H25 0.9300 .
C11 H11 0.9300 .
C11A H11A 0.9300 .
C11A N3A 1.336(14) .
C11A C12A 1.33(2) .
C12A C13A 1.52(2) .
C13A O6A 1.301(17) .
O6A H6A 0.8200 .

loop_
_geom_torsion_atom_site_label_1
_geom_torsion_atom_site_label_2
_geom_torsion_atom_site_label_3
_geom_torsion_atom_site_label_4
_geom_torsion
_geom_torsion_site_symmetry_1
Ni1 O1 C1 O2 -0.7(4) 1_545
Ni1 O1 C1 C2 179.1(4) 1_545
Ni1 O5 C13 O6 -8(2) 4_566
Ni1 O5 C13 C12 168.0(7) 4_566
Ni1 O5 C13A C12A -177.7(7) 4_566
Ni1 O5 C13A O6A 1(2) 4_566
Ni1 O3 C5 O4 27.7(11) .
Ni1 O3 C5 C4 -179.3(3) .
Ni1 O3 C5 O4A -21.9(11) .
Ni1 O2 C1 O1 0.7(4) 1_545
Ni1 O2 C1 C2 -179.1(4) 1_545
Ni1 N1 C16 C24 -179.4(5) .
Ni1 N1 C17 C25 178.9(5) .
Ni1 N2 C18 C19 177.4(4) 1_655
Ni1 N2 C22 C21 -177.5(4) 1_655
O5 C13 C12 C14 -3.2(18) .
O5 C13 C12 C11 176.2(11) .
O6 C13 C12 C14 172.8(11) .
O6 C13 C12 C11 -7.7(19) .
N1 C16 C24 C23 0.4(11) .
N1 C17 C25 C23 0.6(12) .
N2 C18 C19 C20 1.1(7) .
N2 C22 C21 C20 -0.7(8) .
C23 C20 C21 C22 -177.1(5) .
C13 C12 C11 N3 -178.1(12) .
C2 C3 C4 C6 -0.3(7) .
C2 C3 C4 C5 179.7(5) .
C3 C2 C8 C7 0.0(7) .
C3 C2 C1 O1 177.4(4) .
C3 C2 C1 O2 -2.8(6) .
C3 C4 C6 C7 0.3(7) .
C3 C4 C5 O3 -179.7(5) .
C3 C4 C5 O4 -24.1(10) .
C3 C4 C5 O4A 21.2(10) .
C7 C9 N3A C11A 178.1(9) .
C6 C7 C8 C2 -0.1(7) .
C6 C7 C9 N3 -24.2(8) .
C6 C7 C9 C15 174.2(5) .
C6 C7 C9 N3A 18.6(8) .
C6 C4 C5 O3 0.3(8) .
C6 C4 C5 O4 155.9(8) .
C6 C4 C5 O4A -158.7(8) .
C5 C4 C6 C7 -179.7(5) .
C8 C2 C3 C4 0.2(7) .
C8 C2 C1 O1 -2.4(7) .
C8 C2 C1 O2 177.4(4) .
C8 C7 C6 C4 -0.1(7) .
C8 C7 C9 N3 155.7(6) .
C8 C7 C9 C15 -6.0(8) .
C8 C7 C9 N3A -161.6(7) .
C1 C2 C3 C4 -179.6(4) .
C1 C2 C8 C7 179.8(4) .
C18 N2 C22 C21 0.3(7) .
C18 C19 C20 C23 176.9(5) .
C18 C19 C20 C21 -1.4(7) .
C22 N2 C18 C19 -0.5(7) .
C19 C20 C21 C22 1.2(8) .
C20 C23 C24 C16 -178.6(6) .
C20 C23 C25 C17 178.1(6) .
C14 C15 C9 N3 19.9(10) .
C14 C15 C9 C7 -179.5(5) .
C14 C15 C9 N3A -24.4(10) .
C14 C12 C11 N3 1(2) .
C14 C12A C13A O5 7(2) .
C14 C12A C13A O6A -172.7(12) .
C15 C14 C12 C13 -179.5(10) .
C15 C14 C12 C11 1.0(15) .
C15 C14 C12A C11A 0.6(16) .
C15 C14 C12A C13A 179.3(9) .
C15 C9 N3A C11A 20.1(14) .
C9 N3 C11 C12 6.4(18) .
C9 C7 C6 C4 179.7(4) .
C9 C7 C8 C2 -179.9(4) .
C12 C14 C15 C9 -11.7(11) .
C16 N1 C17 C25 -1.0(10) .
C24 C23 C20 C19 -24.2(8) .
C24 C23 C20 C21 154.0(6) .
C24 C23 C25 C17 0.4(10) .
C17 N1 C16 C24 0.5(9) .
C25 C23 C20 C19 158.2(6) .
C25 C23 C20 C21 -23.6(9) .
C25 C23 C24 C16 -0.8(10) .
C11 N3 C9 C7 -179.7(9) .
C11 N3 C9 C15 -16.7(13) .
C11A C12A C13A O5 -174.8(13) .
C11A C12A C13A O6A 6(2) .
N3A C11A C12A C14 -4(2) .
N3A C11A C12A C13A 177.0(12) .
C12A C14 C15 C9 14.1(11) .
C12A C11A N3A C9 -6(2) .
